data_7041840
loop_
_publ_author_name
'S\'anchez-S\'anchez, C'
'Desplanches, C.'
'Clemente-Juan, J M'
'Clemente-Le\'on, M'
'Coronado, E.'

_publ_section_title
;
 Photomagnetic properties of an Fe(ii) spin-crossover complex of
 6-(3,5-diamino-2,4,6-triazinyl)-2,2'-bipyridine and its insertion into 2D
 and 3D bimetallic oxalate-based networks.
;
_journal_issue 8
_journal_name_full 'Dalton transactions (Cambridge, England : 2003)'
_journal_page_first 2680
_journal_page_last 2689
_journal_paper_doi 10.1039/c6dt04900a
_journal_volume 46
_journal_year 2017
_chemical_formula_sum 'C45 H44 Cr2 Fe Mn2 N20 O39'
_chemical_formula_weight 1758.73
_chemical_name_systematic
;
 ?
;
_space_group_crystal_system triclinic
_space_group_IT_number 2
_space_group_name_Hall '-P 1'
_space_group_name_H-M_alt 'P -1'
_symmetry_space_group_name_Hall '-P 1'
_symmetry_space_group_name_H-M 'P -1'
_atom_sites_solution_hydrogens geom
_audit_creation_method SHELXL-2013
_audit_update_record
;
2016-12-29 deposited with the CCDC.
2017-01-25 downloaded from the CCDC.
;
_cell_angle_alpha 80.524(5)
_cell_angle_beta 76.055(6)
_cell_angle_gamma 65.483(6)
_cell_formula_units_Z 2
_cell_length_a 13.7944(10)
_cell_length_b 15.9248(9)
_cell_length_c 18.4133(12)
_cell_measurement_reflns_used 3433
_cell_measurement_temperature 120(2)
_cell_measurement_theta_max 25.9390
_cell_measurement_theta_min 3.2040
_cell_volume 3562.2(4)
_computing_structure_refinement 'SHELXL-2013 (Sheldrick, 2013)'
_diffrn_ambient_temperature 120(2)
_diffrn_detector_area_resol_mean 16.0267
_diffrn_measured_fraction_theta_full 0.998
_diffrn_measured_fraction_theta_max 0.998
_diffrn_measurement_device_type 'SuperNova, Single source at offset), Sapphire3'
_diffrn_measurement_method '\w scans'
_diffrn_radiation_source 'SuperNova (Mo) X-ray Source'
_diffrn_radiation_type MoK\a
_diffrn_radiation_wavelength 0.71073
_diffrn_reflns_av_R_equivalents 0.1496
_diffrn_reflns_av_unetI/netI 0.1752
_diffrn_reflns_Laue_measured_fraction_full 0.998
_diffrn_reflns_Laue_measured_fraction_max 0.998
_diffrn_reflns_limit_h_max 17
_diffrn_reflns_limit_h_min -17
_diffrn_reflns_limit_k_max 19
_diffrn_reflns_limit_k_min -19
_diffrn_reflns_limit_l_max 23
_diffrn_reflns_limit_l_min -23
_diffrn_reflns_number 56475
_diffrn_reflns_point_group_measured_fraction_full 0.998
_diffrn_reflns_point_group_measured_fraction_max 0.998
_diffrn_reflns_theta_full 25.242
_diffrn_reflns_theta_max 26.371
_diffrn_reflns_theta_min 2.981
_exptl_absorpt_coefficient_mu 0.949
_exptl_absorpt_correction_T_max 1.00000
_exptl_absorpt_correction_T_min 0.81888
_exptl_absorpt_correction_type multi-scan
_exptl_absorpt_process_details
;
CrysAlisPro, Agilent Technologies,
Version 1.171.36.24 (release 03-12-2012 CrysAlis171 .NET)
(compiled Dec  3 2012,18:21:49)
Empirical absorption correction using spherical harmonics,
 implemented in SCALE3 ABSPACK scaling algorithm.
;
_exptl_crystal_colour black
_exptl_crystal_density_diffrn 1.640
_exptl_crystal_description needle
_exptl_crystal_F_000 1780
_exptl_crystal_preparation ', Magnetic properties'
_exptl_crystal_recrystallization_method 'slow diffusion'
_exptl_crystal_size_max 0.080
_exptl_crystal_size_mid 0.040
_exptl_crystal_size_min 0.030
_refine_diff_density_max 1.729
_refine_diff_density_min -0.833
_refine_diff_density_rms 0.140
_refine_ls_extinction_method none
_refine_ls_goodness_of_fit_ref 1.063
_refine_ls_hydrogen_treatment constr
_refine_ls_matrix_type full
_refine_ls_number_parameters 960
_refine_ls_number_reflns 14524
_refine_ls_number_restraints 0
_refine_ls_restrained_S_all 1.063
_refine_ls_R_factor_all 0.2097
_refine_ls_R_factor_gt 0.1199
_refine_ls_shift/su_max 0.000
_refine_ls_shift/su_mean 0.000
_refine_ls_structure_factor_coef Fsqd
_refine_ls_weighting_details 'w=1/[\s^2^(Fo^2^)+(0.1014P)^2^+30.4888P] where P=(Fo^2^+2Fc^2^)/3'
_refine_ls_weighting_scheme calc
_refine_ls_wR_factor_gt 0.2769
_refine_ls_wR_factor_ref 0.3230
_reflns_Friedel_coverage 0.000
_reflns_number_gt 7405
_reflns_number_total 14524
_reflns_threshold_expression 'I > 2\s(I)'
_cod_data_source_file c6dt04900a2.cif
_cod_data_source_block shelx
_cod_depositor_comments 'Adding full bibliography for 7041839--7041841.cif.'
_cod_database_code 7041840
_shelx_space_group_comment
;
The symmetry employed for this shelxl refinement is uniquely defined
by the following loop, which should always be used as a source of
symmetry information in preference to the above space-group names.
They are only intended as comments.
;
_shelx_estimated_absorpt_t_min 0.928
_shelx_estimated_absorpt_t_max 0.972
_shelxl_version_number 2013-4

loop_
_space_group_symop_operation_xyz
'x, y, z'
'-x, -y, -z'

loop_
_atom_site_label
_atom_site_type_symbol
_atom_site_fract_x
_atom_site_fract_y
_atom_site_fract_z
_atom_site_U_iso_or_equiv
_atom_site_adp_type
_atom_site_occupancy
_atom_site_site_symmetry_order
_atom_site_calc_flag
_atom_site_refinement_flags_posn
_atom_site_refinement_flags_adp
_atom_site_refinement_flags_occupancy
_atom_site_disorder_assembly
_atom_site_disorder_group
C1 C 0.2688(9) 0.7145(7) 0.9132(7) 0.036(3) Uani 1 1 d . . . . .
C2 C 0.2924(9) 0.8011(7) 0.8801(6) 0.031(2) Uani 1 1 d . . . . .
C3 C 0.2187(8) 0.7859(7) 0.6674(6) 0.032(2) Uani 1 1 d . . . . .
C4 C 0.3286(9) 0.7841(8) 0.6220(6) 0.037(3) Uani 1 1 d . . . . .
C5 C 0.2662(9) 0.7123(7) 0.4223(7) 0.040(3) Uani 1 1 d . . . . .
C6 C 0.2838(9) 0.7961(8) 0.3744(6) 0.039(3) Uani 1 1 d . . . . .
C7 C 0.1979(9) 0.7580(7) 1.1709(5) 0.033(3) Uani 1 1 d . . . . .
C8 C 0.3086(9) 0.7567(7) 1.1301(6) 0.035(3) Uani 1 1 d . . . . .
C9 C 0.5572(9) 0.5247(8) 0.7536(6) 0.035(3) Uani 1 1 d . . . . .
C10 C 0.4749(8) 0.5007(7) 0.7290(6) 0.032(2) Uani 1 1 d . . . . .
C11 C 0.0244(9) 1.0259(9) 1.0169(6) 0.041(3) Uani 1 1 d . . . . .
C12 C -0.0233(9) 0.9675(7) 0.4913(6) 0.033(2) Uani 1 1 d . . . . .
C13 C 0.8654(8) 0.4730(7) 0.2766(6) 0.036(3) Uani 1 1 d . . . . .
C14 C 0.9693(9) 0.3598(7) 0.3503(5) 0.034(3) Uani 1 1 d . . . . .
C15 C 0.9711(8) 0.5017(6) 0.3390(5) 0.023(2) Uani 1 1 d . . . . .
C16 C 1.0014(8) 0.5710(7) 0.3619(5) 0.028(2) Uani 1 1 d . . . . .
C17 C 1.0537(9) 0.5598(8) 0.4197(6) 0.034(3) Uani 1 1 d . . . . .
H17 H 1.0830 0.5010 0.4459 0.041 Uiso 1 1 calc R U . . .
C18 C 1.0623(9) 0.6366(8) 0.4385(6) 0.037(3) Uani 1 1 d . . . . .
H18 H 1.0969 0.6311 0.4789 0.045 Uiso 1 1 calc R U . . .
C19 C 1.0207(8) 0.7219(7) 0.3987(5) 0.032(2) Uani 1 1 d . . . . .
H19 H 1.0247 0.7751 0.4125 0.038 Uiso 1 1 calc R U . . .
C20 C 0.9731(8) 0.7279(7) 0.3382(6) 0.030(2) Uani 1 1 d . . . . .
C21 C 0.9292(8) 0.8083(7) 0.2870(6) 0.034(3) Uani 1 1 d . . . . .
C22 C 0.9340(9) 0.8908(8) 0.2897(6) 0.042(3) Uani 1 1 d . . . . .
H22 H 0.9643 0.9008 0.3270 0.051 Uiso 1 1 calc R U . . .
C23 C 0.8915(9) 0.9620(7) 0.2343(7) 0.044(3) Uani 1 1 d . . . . .
H23 H 0.8949 1.0206 0.2330 0.053 Uiso 1 1 calc R U . . .
C24 C 0.8461(10) 0.9454(8) 0.1833(6) 0.047(3) Uani 1 1 d . . . . .
H24 H 0.8169 0.9925 0.1463 0.056 Uiso 1 1 calc R U . . .
C25 C 0.8428(9) 0.8608(7) 0.1857(6) 0.039(3) Uani 1 1 d . . . . .
H25 H 0.8114 0.8502 0.1493 0.047 Uiso 1 1 calc R U . . .
C26 C 1.0947(8) 0.5802(7) 0.1386(6) 0.031(2) Uani 1 1 d . . . . .
C27 C 1.0951(9) 0.5658(7) 0.0160(6) 0.034(2) Uani 1 1 d . . . . .
C28 C 0.9339(9) 0.6384(7) 0.0946(5) 0.031(2) Uani 1 1 d . . . . .
C29 C 0.8179(9) 0.6834(7) 0.1106(6) 0.032(2) Uani 1 1 d . . . . .
C30 C 0.7483(9) 0.7085(7) 0.0605(6) 0.036(3) Uani 1 1 d . . . . .
H30 H 0.7755 0.6954 0.0092 0.043 Uiso 1 1 calc R U . . .
C31 C 0.6368(10) 0.7535(8) 0.0872(7) 0.047(3) Uani 1 1 d . . . . .
H31 H 0.5879 0.7732 0.0534 0.056 Uiso 1 1 calc R U . . .
C32 C 0.5970(10) 0.7695(7) 0.1617(6) 0.041(3) Uani 1 1 d . . . . .
H32 H 0.5212 0.7991 0.1798 0.049 Uiso 1 1 calc R U . . .
C33 C 0.6703(9) 0.7415(7) 0.2107(6) 0.040(3) Uani 1 1 d . . . . .
C34 C 0.6456(9) 0.7507(8) 0.2905(7) 0.042(3) Uani 1 1 d . . . . .
C35 C 0.5443(10) 0.7897(9) 0.3342(8) 0.058(4) Uani 1 1 d . . . . .
H35 H 0.4827 0.8173 0.3109 0.070 Uiso 1 1 calc R U . . .
C36 C 0.5302(11) 0.7896(11) 0.4096(7) 0.067(4) Uani 1 1 d . . . . .
H36 H 0.4594 0.8153 0.4391 0.080 Uiso 1 1 calc R U . . .
C37 C 0.6201(10) 0.7518(9) 0.4427(7) 0.054(3) Uani 1 1 d . . . . .
H37 H 0.6117 0.7495 0.4956 0.065 Uiso 1 1 calc R U . . .
C38 C 0.7251(9) 0.7164(8) 0.3974(6) 0.042(3) Uani 1 1 d . . . . .
H38 H 0.7876 0.6938 0.4195 0.050 Uiso 1 1 calc R U . . .
C40 C 0.6371(10) 0.4942(9) 0.4285(7) 0.053(3) Uani 1 1 d . . . . .
H40A H 0.7021 0.4708 0.3894 0.080 Uiso 1 1 calc R U . . .
H40B H 0.5798 0.5455 0.4067 0.080 Uiso 1 1 calc R U . . .
H40C H 0.6119 0.4444 0.4493 0.080 Uiso 1 1 calc R U . . .
C41 C 0.3168(19) 0.0503(16) 0.5366(13) 0.043(6) Uiso 0.5 1 d . . P . .
H41A H 0.3330 0.0856 0.5675 0.065 Uiso 0.5 1 calc R U P . .
H41B H 0.3352 -0.0135 0.5586 0.065 Uiso 0.5 1 calc R U P . .
H41C H 0.2393 0.0788 0.5346 0.065 Uiso 0.5 1 calc R U P . .
C42 C 0.2976(14) 0.3380(12) 0.3571(10) 0.085(5) Uani 1 1 d . . . . .
H42A H 0.3258 0.3291 0.3035 0.128 Uiso 1 1 calc R U . . .
H42B H 0.3578 0.3245 0.3825 0.128 Uiso 1 1 calc R U . . .
H42C H 0.2461 0.4022 0.3635 0.128 Uiso 1 1 calc R U . . .
C43 C 0.0087(12) 0.2480(10) 0.1464(9) 0.073(4) Uani 1 1 d . . . . .
H43A H 0.0490 0.1808 0.1488 0.110 Uiso 1 1 calc R U . . .
H43B H -0.0217 0.2681 0.1005 0.110 Uiso 1 1 calc R U . . .
H43C H -0.0504 0.2648 0.1902 0.110 Uiso 1 1 calc R U . . .
C44 C 0.6683(17) 0.9900(15) -0.0616(10) 0.115(8) Uani 1 1 d . . . . .
H44A H 0.7386 0.9373 -0.0649 0.173 Uiso 1 1 calc R U . . .
H44B H 0.6787 1.0445 -0.0897 0.173 Uiso 1 1 calc R U . . .
H44C H 0.6191 0.9753 -0.0830 0.173 Uiso 1 1 calc R U . . .
C45 C 0.2093(16) 0.0495(11) 0.2925(11) 0.105(7) Uani 1 1 d . . . . .
H45A H 0.2562 0.0550 0.2442 0.158 Uiso 1 1 calc R U . . .
H45B H 0.2540 0.0076 0.3279 0.158 Uiso 1 1 calc R U . . .
H45C H 0.1689 0.1106 0.3123 0.158 Uiso 1 1 calc R U . . .
C46 C 0.477(2) 1.1026(18) 0.2293(15) 0.057(7) Uiso 0.5 1 d . . P . .
H46A H 0.5266 1.1228 0.2456 0.085 Uiso 0.5 1 calc R U P . .
H46B H 0.4055 1.1268 0.2615 0.085 Uiso 0.5 1 calc R U P . .
H46C H 0.4718 1.1261 0.1772 0.085 Uiso 0.5 1 calc R U P . .
C500 C 0.4501(14) 0.3159(12) 0.0676(9) 0.086(5) Uiso 1 1 d . . . . .
H50A H 0.4431 0.3170 0.1217 0.128 Uiso 1 1 calc R U . . .
H50B H 0.4994 0.2540 0.0518 0.128 Uiso 1 1 calc R U . . .
H50C H 0.3786 0.3311 0.0561 0.128 Uiso 1 1 calc R U . . .
Fe Fe 0.87576(12) 0.66864(10) 0.25090(8) 0.0292(4) Uani 1 1 d . . . . .
Mn1 Mn 0.36797(14) 0.68848(11) 0.76148(9) 0.0363(5) Uani 0.5 1 d . . P A 1
Cr1 Cr 0.36797(14) 0.68848(11) 0.76148(9) 0.0363(5) Uani 0.5 1 d . . P A 2
Mn2 Mn 0.34014(13) 0.66458(11) 1.27080(9) 0.0324(4) Uani 0.5 1 d . . P B 3
Cr2 Cr 0.34014(13) 0.66458(11) 1.27080(9) 0.0324(4) Uani 0.5 1 d . . P B 4
Mn3 Mn 0.18607(14) 0.85434(11) 0.51997(9) 0.0332(4) Uani 0.5 1 d . . P C 5
Cr3 Cr 0.18607(14) 0.85434(11) 0.51997(9) 0.0332(4) Uani 0.5 1 d . . P C 6
Mn4 Mn 0.16912(14) 0.84112(12) 1.02644(9) 0.0359(4) Uani 0.5 1 d . . P D 7
Cr4 Cr 0.16912(14) 0.84112(12) 1.02644(9) 0.0359(4) Uani 0.5 1 d . . P D 8
N1 N 0.9044(6) 0.5347(5) 0.2894(5) 0.0275(19) Uani 1 1 d . . . . .
N2 N 0.8961(7) 0.3847(6) 0.3064(5) 0.035(2) Uani 1 1 d . . . . .
N4 N 1.0094(7) 0.4162(6) 0.3695(5) 0.034(2) Uani 1 1 d . . . . .
N5 N 0.9620(7) 0.6530(5) 0.3217(5) 0.030(2) Uani 1 1 d . . . . .
N6 N 0.8814(7) 0.7916(5) 0.2368(5) 0.032(2) Uani 1 1 d . . . . .
N7 N 0.7931(7) 0.5015(6) 0.2311(5) 0.039(2) Uani 1 1 d . . . . .
H7A H 0.7676 0.4630 0.2216 0.047 Uiso 1 1 calc R U . . .
H7B H 0.7713 0.5586 0.2107 0.047 Uiso 1 1 calc R U . . .
N8 N 1.0020(8) 0.2732(6) 0.3782(5) 0.040(2) Uani 1 1 d . . . . .
H8A H 0.9758 0.2359 0.3675 0.048 Uiso 1 1 calc R U . . .
H8B H 1.0502 0.2525 0.4075 0.048 Uiso 1 1 calc R U . . .
N9 N 0.9853(7) 0.6238(5) 0.1531(4) 0.0277(19) Uani 1 1 d . . . . .
N10 N 1.1526(7) 0.5493(6) 0.0708(5) 0.033(2) Uani 1 1 d . . . . .
N11 N 0.9841(7) 0.6116(6) 0.0270(5) 0.035(2) Uani 1 1 d . . . . .
N12 N 0.7794(7) 0.6990(6) 0.1842(5) 0.034(2) Uani 1 1 d . . . . .
N13 N 0.7361(7) 0.7149(6) 0.3241(5) 0.039(2) Uani 1 1 d . . . . .
N14 N 1.1495(7) 0.5649(6) 0.1936(5) 0.038(2) Uani 1 1 d . . . . .
H14A H 1.1144 0.5832 0.2385 0.045 Uiso 1 1 calc R U . . .
H14B H 1.2208 0.5366 0.1847 0.045 Uiso 1 1 calc R U . . .
N15 N 1.1475(7) 0.5342(6) -0.0495(5) 0.038(2) Uani 1 1 d . . . . .
H15A H 1.2183 0.5031 -0.0571 0.046 Uiso 1 1 calc R U . . .
H15B H 1.1120 0.5440 -0.0859 0.046 Uiso 1 1 calc R U . . .
N20 N 0.6636(9) 0.5275(7) 0.4893(6) 0.051(3) Uani 1 1 d . . . . .
N21 N 0.3782(18) 0.0501(15) 0.4638(13) 0.057(6) Uiso 0.5 1 d . . P . .
N22 N 0.2430(12) 0.2765(10) 0.3893(12) 0.096(5) Uani 1 1 d . . . . .
N23 N 0.0799(11) 0.2923(11) 0.1457(7) 0.079(4) Uani 1 1 d . . . . .
N24 N 0.6204(13) 1.0096(10) 0.0189(10) 0.090(5) Uani 1 1 d . . . . .
N25 N 0.1348(12) 0.0135(10) 0.2822(10) 0.090(5) Uani 1 1 d . . . . .
N26 N 0.5209(18) 0.9998(15) 0.2348(12) 0.058(6) Uiso 0.5 1 d . . P . .
O1 O 0.3044(6) 0.6525(5) 0.8702(4) 0.045(2) Uani 1 1 d . . . . .
O2 O 0.3437(6) 0.8026(5) 0.8138(4) 0.0410(19) Uani 1 1 d . . . . .
O3 O 0.2131(5) 0.7539(5) 0.7346(4) 0.0340(17) Uani 1 1 d . . . . .
O4 O 0.4070(6) 0.7469(6) 0.6548(4) 0.052(2) Uani 1 1 d . . . . .
O5 O 0.1392(5) 0.8205(5) 0.6337(4) 0.0326(17) Uani 1 1 d . . . . .
O6 O 0.3276(7) 0.8223(6) 0.5566(5) 0.050(2) Uani 1 1 d . . . . .
O7 O 0.2333(6) 0.7191(5) 0.4898(4) 0.0381(18) Uani 1 1 d . . . . .
O8 O 0.2588(7) 0.8672(5) 0.4089(4) 0.049(2) Uani 1 1 d . . . . .
O9 O 0.2881(6) 0.6442(5) 1.3856(5) 0.049(2) Uani 1 1 d . . . . .
O10 O 0.3229(7) 0.7874(5) 1.3059(4) 0.048(2) Uani 1 1 d . . . . .
O11 O 0.1910(6) 0.7242(5) 1.2380(4) 0.0400(19) Uani 1 1 d . . . . .
O12 O 0.3869(6) 0.7146(6) 1.1637(4) 0.046(2) Uani 1 1 d . . . . .
O13 O 0.1220(5) 0.7934(5) 1.1346(4) 0.0388(19) Uani 1 1 d . . . . .
O14 O 0.3122(6) 0.7976(5) 1.0656(4) 0.0392(18) Uani 1 1 d . . . . .
O15 O 0.0346(6) 0.8821(5) 0.4943(4) 0.0382(18) Uani 1 1 d . . . . .
O16 O 0.1140(6) 0.9963(5) 0.5267(4) 0.0395(19) Uani 1 1 d . . . . .
O17 O 0.6494(6) 0.4611(6) 0.7542(4) 0.046(2) Uani 1 1 d . . . . .
O18 O 0.5001(6) 0.4189(5) 0.7158(4) 0.0410(19) Uani 1 1 d . . . . .
O19 O 0.5280(7) 0.6057(5) 0.7707(4) 0.045(2) Uani 1 1 d . . . . .
O20 O 0.3836(6) 0.5661(5) 0.7252(4) 0.0400(19) Uani 1 1 d . . . . .
O21 O 0.1058(6) 0.9810(6) 1.0441(5) 0.055(2) Uani 1 1 d . . . . .
O22 O 0.2557(7) 0.8679(5) 0.9216(4) 0.046(2) Uani 1 1 d . . . . .
O23 O 0.0280(7) 0.8851(6) 0.9841(5) 0.052(2) Uani 1 1 d . . . . .
O24 O 0.2178(7) 0.7162(5) 0.9789(5) 0.047(2) Uani 1 1 d . . . . .
O40 O 0.5913(8) 0.5599(6) 0.5425(5) 0.062(3) Uani 1 1 d . . . . .
O41 O 0.7564(7) 0.5242(6) 0.4804(6) 0.065(3) Uani 1 1 d . . . . .
O42 O 0.3710(18) 0.0113(16) 0.4176(13) 0.083(6) Uiso 0.5 1 d . . P . .
O43 O 0.4376(13) 0.0966(11) 0.4421(9) 0.047(4) Uiso 0.5 1 d . . P . .
O44 O 0.2465(12) 0.2205(11) 0.3429(11) 0.150(7) Uani 1 1 d . . . . .
O45 O 0.2028(11) 0.2743(13) 0.4537(8) 0.139(7) Uani 1 1 d . . . . .
O46 O 0.1782(12) 0.2459(11) 0.1408(9) 0.134(5) Uani 1 1 d . . . . .
O47 O 0.0449(9) 0.3788(8) 0.1440(5) 0.073(3) Uani 1 1 d . . . . .
O48 O 0.5317(11) 1.0759(9) 0.0284(8) 0.103(4) Uani 1 1 d . . . . .
O49 O 0.6682(12) 0.9604(9) 0.0661(8) 0.113(5) Uani 1 1 d . . . . .
O50 O 0.1436(16) -0.0105(14) 0.2196(7) 0.164(8) Uani 1 1 d . . . . .
O51 O 0.4633(14) 0.9707(12) 0.2176(10) 0.056(5) Uiso 0.5 1 d . . P . .
O52 O 0.5961(16) 0.9625(13) 0.2656(11) 0.066(5) Uiso 0.5 1 d . . P . .
O53 O 0.0671(9) 0.0021(8) 0.3348(7) 0.082(3) Uani 1 1 d . . . . .
O400 O 0.3876(8) 0.4528(7) -0.1043(5) 0.068(3) Uiso 1 1 d . . . . .
O401 O 0.6355(9) 0.4447(8) -0.0683(6) 0.086(3) Uiso 1 1 d . . . . .
O500 O 0.4915(13) 0.3804(11) 0.0295(8) 0.126(5) Uiso 1 1 d . . . . .
H500 H 0.5074 0.4039 0.0601 0.189 Uiso 1 1 calc R U . . .

loop_
_atom_site_aniso_label
_atom_site_aniso_U_11
_atom_site_aniso_U_22
_atom_site_aniso_U_33
_atom_site_aniso_U_23
_atom_site_aniso_U_13
_atom_site_aniso_U_12
C1 0.029(6) 0.024(6) 0.040(7) 0.003(5) -0.015(5) 0.007(5)
C2 0.036(6) 0.031(6) 0.027(6) 0.004(5) -0.018(5) -0.008(5)
C3 0.035(6) 0.028(6) 0.030(6) -0.003(5) -0.016(5) -0.005(5)
C4 0.041(7) 0.052(7) 0.027(6) -0.008(5) -0.016(5) -0.020(6)
C5 0.031(6) 0.021(6) 0.048(8) 0.009(5) -0.008(5) 0.006(5)
C6 0.049(7) 0.036(6) 0.033(7) 0.017(5) -0.022(6) -0.017(6)
C7 0.036(6) 0.029(6) 0.019(5) -0.007(4) -0.001(5) 0.002(5)
C8 0.048(7) 0.031(6) 0.025(6) -0.014(5) 0.000(5) -0.013(5)
C9 0.039(7) 0.042(7) 0.028(6) -0.007(5) -0.014(5) -0.014(6)
C10 0.031(6) 0.031(6) 0.033(6) -0.003(5) -0.017(5) -0.004(5)
C11 0.035(7) 0.056(8) 0.036(7) -0.023(6) -0.003(5) -0.016(6)
C12 0.041(7) 0.030(6) 0.026(6) -0.011(5) -0.003(5) -0.012(5)
C13 0.027(6) 0.035(6) 0.037(6) -0.005(5) -0.008(5) -0.002(5)
C14 0.041(6) 0.033(6) 0.021(5) 0.000(5) -0.010(5) -0.009(5)
C15 0.026(5) 0.018(5) 0.024(5) -0.002(4) -0.003(4) -0.010(4)
C16 0.029(6) 0.030(5) 0.022(5) -0.003(4) 0.002(4) -0.011(5)
C17 0.044(7) 0.042(6) 0.022(5) -0.001(5) -0.009(5) -0.021(5)
C18 0.041(7) 0.047(7) 0.027(6) 0.001(5) -0.009(5) -0.021(6)
C19 0.035(6) 0.031(6) 0.026(6) -0.005(5) 0.003(5) -0.014(5)
C20 0.021(5) 0.035(6) 0.031(6) -0.003(5) 0.005(4) -0.013(5)
C21 0.027(6) 0.029(6) 0.030(6) 0.002(5) 0.000(5) 0.000(5)
C22 0.044(7) 0.033(6) 0.040(7) -0.009(5) 0.003(5) -0.011(5)
C23 0.042(7) 0.016(5) 0.061(8) 0.006(5) 0.004(6) -0.011(5)
C24 0.060(8) 0.041(7) 0.031(7) 0.002(5) -0.005(6) -0.016(6)
C25 0.034(6) 0.029(6) 0.043(7) 0.000(5) -0.007(5) -0.003(5)
C26 0.033(6) 0.028(5) 0.025(6) 0.003(4) -0.008(5) -0.005(5)
C27 0.035(6) 0.036(6) 0.026(6) -0.011(5) -0.003(5) -0.009(5)
C28 0.043(6) 0.031(6) 0.020(5) 0.003(4) -0.009(5) -0.016(5)
C29 0.042(7) 0.023(5) 0.031(6) 0.001(4) -0.004(5) -0.016(5)
C30 0.036(6) 0.031(6) 0.043(7) -0.002(5) -0.018(5) -0.010(5)
C31 0.050(8) 0.039(7) 0.053(8) 0.009(6) -0.027(6) -0.013(6)
C32 0.041(7) 0.031(6) 0.040(7) 0.007(5) -0.019(5) -0.002(5)
C33 0.036(7) 0.033(6) 0.042(7) 0.007(5) -0.004(5) -0.011(5)
C34 0.022(6) 0.041(7) 0.050(8) 0.011(6) -0.005(5) -0.005(5)
C35 0.029(7) 0.068(9) 0.058(9) 0.012(7) -0.009(6) -0.006(6)
C36 0.042(8) 0.090(11) 0.036(8) 0.004(7) 0.012(6) -0.007(8)
C37 0.037(7) 0.075(9) 0.031(7) 0.000(6) 0.001(5) -0.010(7)
C38 0.041(7) 0.038(6) 0.036(7) 0.003(5) -0.008(5) -0.006(5)
C40 0.044(8) 0.056(8) 0.048(8) 0.001(6) -0.006(6) -0.012(6)
C42 0.081(12) 0.079(12) 0.117(15) 0.016(10) -0.030(11) -0.054(10)
C43 0.056(10) 0.062(10) 0.106(13) 0.002(9) -0.020(9) -0.028(8)
C44 0.147(19) 0.16(2) 0.068(12) -0.053(13) 0.040(12) -0.106(17)
C45 0.135(17) 0.070(11) 0.152(18) 0.063(12) -0.098(15) -0.068(12)
Fe 0.0254(8) 0.0238(8) 0.0304(8) 0.0021(6) -0.0066(6) -0.0027(6)
Mn1 0.0370(10) 0.0302(9) 0.0323(10) -0.0072(7) -0.0139(8) 0.0019(8)
Cr1 0.0370(10) 0.0302(9) 0.0323(10) -0.0072(7) -0.0139(8) 0.0019(8)
Mn2 0.0309(9) 0.0288(9) 0.0289(9) -0.0048(7) -0.0101(7) -0.0001(7)
Cr2 0.0309(9) 0.0288(9) 0.0289(9) -0.0048(7) -0.0101(7) -0.0001(7)
Mn3 0.0354(10) 0.0291(9) 0.0295(9) -0.0046(7) -0.0108(7) -0.0038(8)
Cr3 0.0354(10) 0.0291(9) 0.0295(9) -0.0046(7) -0.0108(7) -0.0038(8)
Mn4 0.0385(10) 0.0326(9) 0.0272(9) -0.0029(7) -0.0104(8) -0.0024(8)
Cr4 0.0385(10) 0.0326(9) 0.0272(9) -0.0029(7) -0.0104(8) -0.0024(8)
N1 0.023(4) 0.020(4) 0.033(5) 0.003(4) -0.005(4) -0.004(4)
N2 0.038(5) 0.029(5) 0.035(5) -0.002(4) -0.008(4) -0.009(4)
N4 0.034(5) 0.035(5) 0.031(5) 0.010(4) -0.011(4) -0.013(4)
N5 0.031(5) 0.020(4) 0.034(5) -0.005(4) -0.007(4) -0.004(4)
N6 0.031(5) 0.022(4) 0.030(5) -0.002(4) -0.007(4) 0.002(4)
N7 0.042(6) 0.034(5) 0.042(6) 0.008(4) -0.022(5) -0.011(4)
N8 0.056(6) 0.029(5) 0.035(5) 0.004(4) -0.019(5) -0.013(5)
N9 0.030(5) 0.024(4) 0.029(5) 0.001(4) -0.006(4) -0.012(4)
N10 0.037(5) 0.033(5) 0.032(5) -0.006(4) -0.008(4) -0.015(4)
N11 0.042(6) 0.036(5) 0.025(5) -0.005(4) -0.006(4) -0.012(4)
N12 0.034(5) 0.023(4) 0.033(5) 0.006(4) -0.004(4) -0.003(4)
N13 0.035(5) 0.031(5) 0.038(6) 0.004(4) -0.008(4) -0.003(4)
N14 0.034(5) 0.037(5) 0.029(5) -0.005(4) -0.011(4) 0.002(4)
N15 0.036(5) 0.048(6) 0.025(5) -0.007(4) -0.005(4) -0.010(5)
N20 0.053(7) 0.040(6) 0.063(8) 0.014(5) -0.036(6) -0.016(5)
N22 0.055(9) 0.072(10) 0.153(17) -0.028(11) -0.045(11) 0.004(8)
N23 0.050(8) 0.098(12) 0.054(8) -0.004(8) -0.006(6) 0.002(8)
N24 0.091(11) 0.063(9) 0.135(15) 0.024(10) -0.061(11) -0.039(9)
N25 0.077(10) 0.093(11) 0.091(12) 0.059(9) -0.028(9) -0.041(9)
O1 0.051(5) 0.019(4) 0.051(5) -0.006(4) -0.003(4) -0.001(4)
O2 0.050(5) 0.042(5) 0.036(5) 0.009(4) -0.018(4) -0.023(4)
O3 0.030(4) 0.029(4) 0.033(4) -0.006(3) -0.006(3) 0.000(3)
O4 0.034(5) 0.073(6) 0.045(5) -0.029(4) -0.002(4) -0.012(4)
O5 0.029(4) 0.031(4) 0.029(4) -0.007(3) -0.005(3) -0.002(3)
O6 0.049(5) 0.057(5) 0.046(5) -0.015(4) -0.006(4) -0.020(4)
O7 0.036(4) 0.034(4) 0.032(4) 0.013(3) -0.009(3) -0.006(3)
O8 0.074(6) 0.037(5) 0.047(5) 0.011(4) -0.034(4) -0.027(4)
O9 0.045(5) 0.024(4) 0.064(6) -0.001(4) 0.005(4) -0.008(4)
O10 0.068(6) 0.047(5) 0.029(5) 0.014(4) -0.021(4) -0.022(4)
O11 0.038(4) 0.032(4) 0.026(4) -0.001(3) 0.002(3) 0.006(3)
O12 0.031(4) 0.067(6) 0.037(5) -0.012(4) -0.006(4) -0.013(4)
O13 0.021(4) 0.043(4) 0.038(4) 0.007(4) -0.009(3) -0.001(3)
O14 0.042(5) 0.040(4) 0.037(5) -0.010(4) -0.001(4) -0.019(4)
O15 0.040(4) 0.029(4) 0.048(5) -0.010(3) -0.013(4) -0.010(4)
O16 0.034(4) 0.041(4) 0.049(5) -0.015(4) -0.011(4) -0.014(4)
O17 0.037(5) 0.052(5) 0.045(5) -0.014(4) -0.017(4) -0.006(4)
O18 0.046(5) 0.037(4) 0.044(5) -0.011(4) -0.020(4) -0.012(4)
O19 0.055(5) 0.037(4) 0.048(5) -0.011(4) -0.027(4) -0.010(4)
O20 0.039(5) 0.040(4) 0.041(5) -0.008(4) -0.018(4) -0.007(4)
O21 0.032(5) 0.079(6) 0.055(5) -0.034(5) -0.007(4) -0.012(5)
O22 0.088(6) 0.027(4) 0.029(4) 0.006(3) -0.030(4) -0.020(4)
O23 0.042(5) 0.054(5) 0.064(6) -0.029(5) -0.012(4) -0.014(4)
O24 0.050(5) 0.029(4) 0.049(5) 0.001(4) -0.008(4) -0.006(4)
O40 0.055(6) 0.059(6) 0.050(6) -0.021(5) -0.006(5) 0.001(5)
O41 0.049(6) 0.057(6) 0.097(8) 0.023(5) -0.041(5) -0.024(5)
O44 0.102(11) 0.120(12) 0.235(19) -0.083(13) 0.011(11) -0.048(10)
O45 0.077(9) 0.24(2) 0.065(9) 0.008(10) -0.015(7) -0.040(11)
O46 0.093(11) 0.143(13) 0.157(14) -0.012(11) -0.056(10) -0.018(10)
O47 0.079(8) 0.084(8) 0.051(6) -0.009(6) -0.010(5) -0.027(7)
O48 0.085(9) 0.072(8) 0.144(12) 0.016(8) -0.021(8) -0.031(7)
O49 0.131(12) 0.086(9) 0.129(12) 0.026(8) -0.064(10) -0.042(9)
O50 0.27(2) 0.27(2) 0.036(7) 0.011(10) -0.031(10) -0.193(19)
O53 0.065(7) 0.096(9) 0.084(8) -0.005(7) -0.030(6) -0.022(7)

loop_
_atom_type_symbol
_atom_type_description
_atom_type_scat_dispersion_real
_atom_type_scat_dispersion_imag
_atom_type_scat_source
C C 0.0033 0.0016 'International Tables Vol C Tables 4.2.6.8 and 6.1.1.4'
H H 0.0000 0.0000 'International Tables Vol C Tables 4.2.6.8 and 6.1.1.4'
Cr Cr 0.3209 0.6236 'International Tables Vol C Tables 4.2.6.8 and 6.1.1.4'
Fe Fe 0.3463 0.8444 'International Tables Vol C Tables 4.2.6.8 and 6.1.1.4'
Mn Mn 0.3368 0.7283 'International Tables Vol C Tables 4.2.6.8 and 6.1.1.4'
N N 0.0061 0.0033 'International Tables Vol C Tables 4.2.6.8 and 6.1.1.4'
O O 0.0106 0.0060 'International Tables Vol C Tables 4.2.6.8 and 6.1.1.4'

loop_
_geom_angle_atom_site_label_1
_geom_angle_atom_site_label_2
_geom_angle_atom_site_label_3
_geom_angle
_geom_angle_site_symmetry_1
_geom_angle_site_symmetry_3
O1 C1 O24 128.9(11) . .
O1 C1 C2 114.5(10) . .
O24 C1 C2 116.5(10) . .
O2 C2 O22 124.0(10) . .
O2 C2 C1 118.8(9) . .
O22 C2 C1 117.2(10) . .
O3 C3 O5 124.4(10) . .
O3 C3 C4 118.7(9) . .
O5 C3 C4 116.9(9) . .
O4 C4 O6 128.0(11) . .
O4 C4 C3 116.4(10) . .
O6 C4 C3 115.7(9) . .
O7 C5 O9 127.8(11) . 1_554
O7 C5 C6 117.6(10) . .
O9 C5 C6 114.6(11) 1_554 .
O10 C6 O8 125.9(10) 1_554 .
O10 C6 C5 117.6(11) 1_554 .
O8 C6 C5 116.5(10) . .
O13 C7 O11 126.3(10) . .
O13 C7 C8 116.9(9) . .
O11 C7 C8 116.8(9) . .
O14 C8 O12 126.7(11) . .
O14 C8 C7 116.1(10) . .
O12 C8 C7 117.3(10) . .
O19 C9 O17 125.9(10) . .
O19 C9 C10 117.6(9) . .
O17 C9 C10 116.5(9) . .
O18 C10 O20 124.8(10) . .
O18 C10 C9 118.7(9) . .
O20 C10 C9 116.4(9) . .
O21 C11 O23 125.8(10) . 2_577
O21 C11 C11 118.8(14) . 2_577
O23 C11 C11 115.3(13) 2_577 2_577
O16 C12 O15 125.3(10) 2_576 .
O16 C12 C12 117.2(12) 2_576 2_576
O15 C12 C12 117.4(12) . 2_576
N7 C13 N2 117.6(10) . .
N7 C13 N1 118.4(9) . .
N2 C13 N1 124.1(9) . .
N8 C14 N2 115.6(10) . .
N8 C14 N4 118.5(9) . .
N2 C14 N4 125.8(9) . .
N4 C15 N1 127.1(9) . .
N4 C15 C16 118.1(8) . .
N1 C15 C16 114.8(8) . .
N5 C16 C17 122.5(9) . .
N5 C16 C15 110.6(8) . .
C17 C16 C15 126.6(9) . .
C16 C17 C18 117.9(10) . .
C17 C18 C19 120.4(10) . .
C18 C19 C20 118.9(10) . .
N5 C20 C19 120.0(9) . .
N5 C20 C21 111.7(9) . .
C19 C20 C21 128.3(10) . .
C22 C21 N6 123.8(10) . .
C22 C21 C20 123.3(10) . .
N6 C21 C20 113.0(9) . .
C21 C22 C23 117.1(11) . .
C24 C23 C22 119.5(11) . .
C25 C24 C23 119.4(11) . .
N6 C25 C24 123.5(11) . .
N14 C26 N9 119.3(9) . .
N14 C26 N10 117.6(9) . .
N9 C26 N10 123.1(9) . .
N15 C27 N10 118.3(10) . .
N15 C27 N11 118.7(9) . .
N10 C27 N11 122.9(9) . .
N11 C28 N9 124.0(10) . .
N11 C28 C29 119.6(9) . .
N9 C28 C29 116.4(9) . .
N12 C29 C30 121.2(10) . .
N12 C29 C28 111.6(9) . .
C30 C29 C28 127.2(10) . .
C29 C30 C31 118.3(11) . .
C32 C31 C30 120.9(11) . .
C31 C32 C33 118.9(11) . .
N12 C33 C32 120.2(11) . .
N12 C33 C34 112.1(10) . .
C32 C33 C34 127.7(10) . .
C35 C34 N13 119.1(11) . .
C35 C34 C33 126.7(11) . .
N13 C34 C33 114.3(9) . .
C36 C35 C34 121.6(12) . .
C35 C36 C37 118.9(12) . .
C36 C37 C38 119.7(11) . .
N13 C38 C37 119.9(11) . .
N12 Fe N5 173.0(4) . .
N12 Fe N6 94.0(4) . .
N5 Fe N6 80.6(3) . .
N12 Fe N13 81.4(4) . .
N5 Fe N13 94.1(4) . .
N6 Fe N13 90.7(4) . .
N12 Fe N1 105.5(3) . .
N5 Fe N1 79.9(3) . .
N6 Fe N1 160.5(3) . .
N13 Fe N1 92.0(3) . .
N12 Fe N9 79.9(3) . .
N5 Fe N9 104.9(3) . .
N6 Fe N9 94.0(3) . .
N13 Fe N9 160.9(4) . .
N1 Fe N9 89.6(3) . .
O2 Mn1 O1 80.0(3) . .
O2 Mn1 O20 171.2(3) . .
O1 Mn1 O20 91.1(3) . .
O2 Mn1 O4 93.5(3) . .
O1 Mn1 O4 169.6(3) . .
O20 Mn1 O4 95.3(3) . .
O2 Mn1 O19 100.5(3) . .
O1 Mn1 O19 94.1(3) . .
O20 Mn1 O19 79.7(3) . .
O4 Mn1 O19 95.1(3) . .
O2 Mn1 O3 90.8(3) . .
O1 Mn1 O3 91.6(3) . .
O20 Mn1 O3 89.7(3) . .
O4 Mn1 O3 80.3(3) . .
O19 Mn1 O3 168.0(3) . .
O12 Mn2 O10 86.8(3) . .
O12 Mn2 O17 98.6(3) . 2_667
O10 Mn2 O17 174.6(3) . 2_667
O12 Mn2 O11 80.7(3) . .
O10 Mn2 O11 92.5(3) . .
O17 Mn2 O11 87.6(3) 2_667 .
O12 Mn2 O9 166.5(3) . .
O10 Mn2 O9 79.8(3) . .
O17 Mn2 O9 94.9(3) 2_667 .
O11 Mn2 O9 99.3(3) . .
O12 Mn2 O18 93.9(3) . 2_667
O10 Mn2 O18 100.4(3) . 2_667
O17 Mn2 O18 80.2(3) 2_667 2_667
O11 Mn2 O18 165.8(3) . 2_667
O9 Mn2 O18 89.0(3) . 2_667
O6 Mn3 O8 92.4(3) . .
O6 Mn3 O16 101.3(3) . .
O8 Mn3 O16 92.3(3) . .
O6 Mn3 O5 79.6(3) . .
O8 Mn3 O5 169.5(3) . .
O16 Mn3 O5 96.0(3) . .
O6 Mn3 O7 93.1(3) . .
O8 Mn3 O7 79.9(3) . .
O16 Mn3 O7 163.9(3) . .
O5 Mn3 O7 93.5(3) . .
O6 Mn3 O15 173.7(3) . .
O8 Mn3 O15 93.7(3) . .
O16 Mn3 O15 80.0(3) . .
O5 Mn3 O15 94.1(3) . .
O7 Mn3 O15 86.5(3) . .
O13 Mn4 O14 79.7(3) . .
O13 Mn4 O23 101.9(3) . .
O14 Mn4 O23 178.3(3) . .
O13 Mn4 O21 97.8(3) . .
O14 Mn4 O21 99.8(3) . .
O23 Mn4 O21 80.4(3) . .
O13 Mn4 O24 95.7(3) . .
O14 Mn4 O24 92.4(3) . .
O23 Mn4 O24 87.1(3) . .
O21 Mn4 O24 163.2(3) . .
O13 Mn4 O22 165.7(3) . .
O14 Mn4 O22 86.9(3) . .
O23 Mn4 O22 91.5(3) . .
O21 Mn4 O22 89.4(3) . .
O24 Mn4 O22 79.7(3) . .
C15 N1 C13 113.9(8) . .
C15 N1 Fe 113.6(6) . .
C13 N1 Fe 132.4(7) . .
C14 N2 C13 115.0(9) . .
C15 N4 C14 113.8(8) . .
C16 N5 C20 120.0(9) . .
C16 N5 Fe 120.7(7) . .
C20 N5 Fe 118.8(7) . .
C25 N6 C21 116.8(9) . .
C25 N6 Fe 128.3(8) . .
C21 N6 Fe 115.0(6) . .
C26 N9 C28 116.7(9) . .
C26 N9 Fe 131.8(7) . .
C28 N9 Fe 111.4(7) . .
C26 N10 C27 116.4(9) . .
C28 N11 C27 116.9(9) . .
C29 N12 C33 120.5(9) . .
C29 N12 Fe 120.6(7) . .
C33 N12 Fe 118.8(7) . .
C38 N13 C34 120.7(10) . .
C38 N13 Fe 126.2(8) . .
C34 N13 Fe 113.1(7) . .
O40 N20 O41 124.4(11) . .
O40 N20 C40 118.3(11) . .
O41 N20 C40 117.2(12) . .
O42 N21 O43 116(2) . .
O42 N21 C41 120(2) . .
O43 N21 C41 123(2) . .
O45 N22 O44 123(2) . .
O45 N22 C42 121.9(18) . .
O44 N22 C42 115.1(19) . .
O46 N23 O47 119.4(17) . .
O46 N23 C43 119.9(16) . .
O47 N23 C43 120.5(13) . .
O49 N24 O48 127(2) . .
O49 N24 C44 118.6(18) . .
O48 N24 C44 113.9(16) . .
O53 N25 O50 120.3(17) . .
O53 N25 C45 121.0(18) . .
O50 N25 C45 118.6(17) . .
O52 N26 O51 131(2) . .
O52 N26 C46 115(2) . .
O51 N26 C46 113(2) . .
C1 O1 Mn1 114.4(7) . .
C2 O2 Mn1 111.3(7) . .
C3 O3 Mn1 110.8(6) . .
C4 O4 Mn1 113.2(8) . .
C3 O5 Mn3 112.2(7) . .
C4 O6 Mn3 114.0(7) . .
C5 O7 Mn3 112.4(7) . .
C6 O8 Mn3 112.6(7) . .
C5 O9 Mn2 114.3(7) 1_556 .
C6 O10 Mn2 113.4(7) 1_556 .
C7 O11 Mn2 112.3(7) . .
C8 O12 Mn2 112.7(7) . .
C7 O13 Mn4 113.4(7) . .
C8 O14 Mn4 113.4(7) . .
C12 O15 Mn3 111.7(7) . .
C12 O16 Mn3 113.5(6) 2_576 .
C9 O17 Cr2 113.2(7) . 2_667
C9 O17 Mn2 113.2(7) . 2_667
C10 O18 Cr2 111.2(6) . 2_667
C10 O18 Mn2 111.2(6) . 2_667
C9 O19 Mn1 113.0(7) . .
C10 O20 Mn1 113.2(6) . .
C11 O21 Mn4 112.7(7) . .
C2 O22 Mn4 112.6(7) . .
C11 O23 Mn4 112.3(7) 2_577 .
C1 O24 Mn4 114.0(7) . .

loop_
_geom_bond_atom_site_label_1
_geom_bond_atom_site_label_2
_geom_bond_distance
_geom_bond_site_symmetry_2
C1 O1 1.230(13) .
C1 O24 1.243(13) .
C1 C2 1.543(15) .
C2 O2 1.257(12) .
C2 O22 1.266(12) .
C3 O3 1.256(12) .
C3 O5 1.266(11) .
C3 C4 1.535(16) .
C4 O4 1.246(12) .
C4 O6 1.257(13) .
C5 O7 1.222(13) .
C5 O9 1.265(14) 1_554
C5 C6 1.547(15) .
C6 O10 1.253(13) 1_554
C6 O8 1.268(13) .
C7 O13 1.258(12) .
C7 O11 1.263(12) .
C7 C8 1.524(16) .
C8 O14 1.258(12) .
C8 O12 1.259(13) .
C9 O19 1.251(12) .
C9 O17 1.256(13) .
C9 C10 1.519(14) .
C10 O18 1.251(12) .
C10 O20 1.268(12) .
C11 O21 1.228(13) .
C11 O23 1.296(14) 2_577
C11 C11 1.53(2) 2_577
C12 O16 1.243(12) 2_576
C12 O15 1.259(12) .
C12 C12 1.53(2) 2_576
C13 N7 1.344(13) .
C13 N2 1.350(13) .
C13 N1 1.373(13) .
C14 N8 1.316(13) .
C14 N2 1.338(13) .
C14 N4 1.360(13) .
C15 N4 1.320(12) .
C15 N1 1.343(12) .
C15 C16 1.482(13) .
C16 N5 1.354(12) .
C16 C17 1.372(13) .
C17 C18 1.384(15) .
C18 C19 1.393(14) .
C19 C20 1.395(14) .
C20 N5 1.354(13) .
C20 C21 1.459(14) .
C21 C22 1.353(15) .
C21 N6 1.371(13) .
C22 C23 1.423(16) .
C23 C24 1.359(16) .
C24 C25 1.360(16) .
C25 N6 1.339(13) .
C26 N14 1.337(12) .
C26 N9 1.352(13) .
C26 N10 1.355(13) .
C27 N15 1.306(12) .
C27 N10 1.358(12) .
C27 N11 1.375(13) .
C28 N11 1.314(12) .
C28 N9 1.366(12) .
C28 C29 1.431(15) .
C29 N12 1.355(13) .
C29 C30 1.387(14) .
C30 C31 1.399(16) .
C31 C32 1.372(16) .
C32 C33 1.403(15) .
C33 N12 1.367(14) .
C33 C34 1.444(16) .
C34 C35 1.374(16) .
C34 N13 1.390(13) .
C35 C36 1.355(17) .
C36 C37 1.377(17) .
C37 C38 1.417(16) .
C38 N13 1.324(14) .
C40 N20 1.491(15) .
C41 N21 1.40(3) .
C42 N22 1.44(2) .
C43 N23 1.424(19) .
C44 N24 1.50(2) .
C45 N25 1.43(2) .
C46 N26 1.49(3) .
C500 O500 1.390(19) .
Fe N12 1.888(9) .
Fe N5 1.891(8) .
Fe N6 1.964(9) .
Fe N13 1.992(9) .
Fe N1 2.036(8) .
Fe N9 2.062(8) .
Mn1 O2 2.063(8) .
Mn1 O1 2.073(8) .
Mn1 O20 2.074(7) .
Mn1 O4 2.078(9) .
Mn1 O19 2.081(8) .
Mn1 O3 2.095(7) .
Mn2 O12 2.058(8) .
Mn2 O10 2.063(8) .
Mn2 O17 2.066(8) 2_667
Mn2 O11 2.070(7) .
Mn2 O9 2.080(8) .
Mn2 O18 2.099(7) 2_667
Mn3 O6 2.055(8) .
Mn3 O8 2.068(9) .
Mn3 O16 2.069(7) .
Mn3 O5 2.088(7) .
Mn3 O7 2.103(8) .
Mn3 O15 2.104(7) .
Mn4 O13 2.062(7) .
Mn4 O14 2.069(8) .
Mn4 O23 2.076(8) .
Mn4 O21 2.078(9) .
Mn4 O24 2.087(8) .
Mn4 O22 2.092(8) .
N20 O40 1.220(13) .
N20 O41 1.231(13) .
N21 O42 1.18(3) .
N21 O43 1.28(2) .
N22 O45 1.184(19) .
N22 O44 1.313(19) .
N23 O46 1.235(16) .
N23 O47 1.255(16) .
N24 O49 1.195(16) .
N24 O48 1.236(17) .
N25 O53 1.220(16) .
N25 O50 1.238(19) .
N26 O52 1.19(2) .
N26 O51 1.19(2) .
O9 C5 1.265(14) 1_556
O10 C6 1.253(13) 1_556
O16 C12 1.243(12) 2_576
O17 Cr2 2.066(8) 2_667
O17 Mn2 2.066(8) 2_667
O18 Cr2 2.099(7) 2_667
O18 Mn2 2.099(7) 2_667
O23 C11 1.296(14) 2_577
